data_4331847
loop_
_publ_author_name
'Spijksma, Gerald I.'
'Bouwmeester, Henny J. M.'
'Blank, Dave H. A.'
'Fischer, Andreas'
'Henry, Marc'
'Kessler, Vadim G.'

_publ_section_title
;
 Chemistry of 2,2,6,6,-Tetramethyl-3,5-heptanedione (Hthd) Modification of
 Zirconium and Hafnium Propoxide Precursors
;
_journal_issue 13
_journal_name_full 'Inorganic Chemistry'
_journal_page_first 4938
_journal_page_last 4950
_journal_paper_doi 10.1021/ic051674j
_journal_volume 45
_journal_year 2006
_chemical_formula_sum 'C40 H80 O10 Zr2'
_chemical_formula_weight 903.48
_chemical_name_systematic
; 
 ? 
;
_space_group_IT_number 14
_symmetry_cell_setting monoclinic
_symmetry_space_group_name_Hall '-P 2ybc'
_symmetry_space_group_name_H-M 'P 1 21/c 1'
_atom_sites_solution_hydrogens geom
_atom_sites_solution_primary direct
_atom_sites_solution_secondary difmap
_audit_creation_method SHELXL-97
_cell_angle_alpha 90.00
_cell_angle_beta 110.21(4)
_cell_angle_gamma 90.00
_cell_formula_units_Z 4
_cell_length_a 20.191(16)
_cell_length_b 9.753(8)
_cell_length_c 26.796(19)
_cell_measurement_reflns_used 781(I>10sigma(I))
_cell_measurement_temperature 295(2)
_cell_measurement_theta_max 18.00
_cell_measurement_theta_min 1.60
_cell_volume 4952(7)
_computing_cell_refinement 'Bruker SAINTPLUS'
_computing_data_collection 'Bruker SMART'
_computing_data_reduction 'Bruker SAINTPLUS'
_computing_molecular_graphics 'Bruker SHELXTL-NT'
_computing_publication_material 'Bruker SHELXTL-NT'
_computing_structure_refinement 'SHELXL-97 (Sheldrick, 1997)'
_computing_structure_solution 'SHELXS-97 (Sheldrick, 1990)'
_diffrn_ambient_temperature 295(2)
_diffrn_measured_fraction_theta_full 0.996
_diffrn_measured_fraction_theta_max 0.996
_diffrn_measurement_device_type 'Bruker SMART CCD 1k'
_diffrn_measurement_method 'Bruker SMART'
_diffrn_radiation_monochromator graphite
_diffrn_radiation_source 'fine-focus sealed tube'
_diffrn_radiation_type MoK\a
_diffrn_radiation_wavelength 0.71073
_diffrn_reflns_av_R_equivalents 0.0803
_diffrn_reflns_av_sigmaI/netI 0.0733
_diffrn_reflns_limit_h_max 12
_diffrn_reflns_limit_h_min -17
_diffrn_reflns_limit_k_max 8
_diffrn_reflns_limit_k_min -8
_diffrn_reflns_limit_l_max 23
_diffrn_reflns_limit_l_min -23
_diffrn_reflns_number 11463
_diffrn_reflns_theta_full 18.00
_diffrn_reflns_theta_max 18.00
_diffrn_reflns_theta_min 1.60
_exptl_absorpt_coefficient_mu 0.467
_exptl_absorpt_correction_T_max 0.9333
_exptl_absorpt_correction_T_min 0.8002
_exptl_absorpt_correction_type empirical
_exptl_absorpt_process_details 'Bruker SADABS'
_exptl_crystal_colour colorless
_exptl_crystal_density_diffrn 1.212
_exptl_crystal_density_meas ?
_exptl_crystal_density_method 'not measured'
_exptl_crystal_description plate
_exptl_crystal_F_000 1920
_exptl_crystal_size_max 0.50
_exptl_crystal_size_mid 0.40
_exptl_crystal_size_min 0.15
_refine_diff_density_max 0.485
_refine_diff_density_min -0.387
_refine_diff_density_rms 0.090
_refine_ls_extinction_method none
_refine_ls_goodness_of_fit_ref 1.046
_refine_ls_hydrogen_treatment mixed
_refine_ls_matrix_type full
_refine_ls_number_parameters 389
_refine_ls_number_reflns 3408
_refine_ls_number_restraints 27
_refine_ls_restrained_S_all 1.068
_refine_ls_R_factor_all 0.1462
_refine_ls_R_factor_gt 0.0842
_refine_ls_shift/su_max 0.000
_refine_ls_shift/su_mean 0.000
_refine_ls_structure_factor_coef Fsqd
_refine_ls_weighting_details 'calc w=1/[\s^2^(Fo^2^)+(0.1693P)^2^+0.0000P] where P=(Fo^2^+2Fc^2^)/3'
_refine_ls_weighting_scheme calc
_refine_ls_wR_factor_gt 0.2316
_refine_ls_wR_factor_ref 0.2605
_reflns_number_gt 1942
_reflns_number_total 3408
_reflns_threshold_expression >2sigma(I)
_cod_data_source_file ic051674jsup2.cif
_cod_data_source_block zrppthd1
_cod_depositor_comments
;
The following automatic conversions were performed:

'_symmetry_cell_setting' value 'Monoclinic' changed to 'monoclinic'
according to /home/saulius/struct/CIF-dictionaries/cif_core.dic
dictionary named 'cif_core.dic' version 2.4.2 from
2011-04-26.

'_exptl_absorpt_correction_type' value 'Empirical'
changed to 'empirical' according to
/home/saulius/struct/CIF-dictionaries/cif_core.dic dictionary named
'cif_core.dic' version 2.4.2 from 2011-04-26.

Automatic conversion script
Id: cif_fix_values 1891 2012-01-12 08:04:46Z andrius 

The following automatic conversions were performed:

'_exptl_crystal_density_meas' value 'not measured' was changed to '?'
- the value is perceived as not measured.

Automatic conversion script
Id: cif_fix_values 3008 2015-01-20 13:52:24Z robertas 
;
_cod_original_cell_volume 4952(6)
_cod_original_sg_symbol_H-M P2(1)/c
_cod_database_code 4331847

loop_
_symmetry_equiv_pos_as_xyz
'x, y, z'
'-x, y+1/2, -z+1/2'
'-x, -y, -z'
'x, -y-1/2, z-1/2'

loop_
_atom_site_label
_atom_site_type_symbol
_atom_site_fract_x
_atom_site_fract_y
_atom_site_fract_z
_atom_site_U_iso_or_equiv
_atom_site_adp_type
_atom_site_occupancy
_atom_site_symmetry_multiplicity
_atom_site_calc_flag
_atom_site_refinement_flags
Zr1 Zr 0.20572(9) 0.86596(19) 0.16700(7) 0.0853(9) Uani 1 1 d .
Zr2 Zr 0.29275(9) 0.96849(19) 0.08229(7) 0.0868(9) Uani 1 1 d .
O1 O 0.3534(6) 0.8447(14) 0.0499(5) 0.089(4) Uani 1 1 d .
O2 O 0.1445(6) 0.9897(14) 0.1983(5) 0.091(4) Uani 1 1 d .
O3 O 0.2825(6) 0.9833(15) 0.2257(5) 0.094(4) Uani 1 1 d .
O4 O 0.2164(6) 0.8511(15) 0.0251(6) 0.104(4) Uani 1 1 d .
O5 O 0.3743(6) 1.0347(14) 0.1308(5) 0.119(4) Uani 1 1 d D
O6 O 0.2175(7) 1.0199(13) 0.1137(5) 0.095(4) Uani 1 1 d D
O7 O 0.2227(8) 0.7252(14) 0.2152(5) 0.132(5) Uani 1 1 d D
C11 C 0.0508(13) 0.986(3) 0.2549(13) 0.205(14) Uani 1 1 d .
H11A H 0.0786 0.9339 0.2853 0.307 Uiso 1 1 calc R
H11B H 0.0402 0.9308 0.2235 0.307 Uiso 1 1 calc R
H11C H 0.0077 1.0142 0.2595 0.307 Uiso 1 1 calc R
O9 O 0.2742(7) 1.1071(14) 0.0304(5) 0.123(5) Uani 1 1 d .
O10 O 0.1219(6) 0.8018(14) 0.1161(5) 0.119(4) Uani 1 1 d D
O12 O 0.2803(6) 0.8095(15) 0.1360(5) 0.099(5) Uani 1 1 d D
C3 C 0.2177(18) 1.104(2) 0.2695(9) 0.101(7) Uani 1 1 d .
H3A H 0.2207 1.1597 0.2984 0.121 Uiso 1 1 calc R
C4 C 0.2791(13) 1.063(2) 0.2608(8) 0.092(6) Uani 1 1 d .
C7 C 0.3417(14) 0.766(2) 0.0093(9) 0.100(7) Uani 1 1 d .
C8 C 0.2743(13) 0.724(2) -0.0199(9) 0.121(9) Uani 1 1 d .
H8A H 0.2688 0.6617 -0.0472 0.145 Uiso 1 1 calc R
C9 C 0.2165(15) 0.767(3) -0.0117(9) 0.117(9) Uani 1 1 d .
C2 C 0.1546(13) 1.064(2) 0.2361(10) 0.085(7) Uani 1 1 d .
C6 C 0.4037(18) 0.709(4) -0.0015(14) 0.163(10) Uiso 1 1 d .
C5 C 0.3537(13) 1.120(3) 0.2931(10) 0.126(8) Uani 1 1 d .
C1 C 0.0930(12) 1.115(3) 0.2493(9) 0.106(7) Uani 1 1 d .
C12 C 0.0531(14) 1.208(3) 0.2024(9) 0.202(14) Uani 1 1 d .
H12A H 0.0827 1.2841 0.2008 0.302 Uiso 1 1 calc R
H12B H 0.0110 1.2419 0.2070 0.302 Uiso 1 1 calc R
H12C H 0.0408 1.1568 0.1698 0.302 Uiso 1 1 calc R
C51 C 0.4086(13) 1.011(3) 0.3049(11) 0.202(14) Uani 1 1 d .
H51A H 0.4064 0.9662 0.2725 0.303 Uiso 1 1 calc R
H51B H 0.4003 0.9451 0.3288 0.303 Uiso 1 1 calc R
H51C H 0.4544 1.0513 0.3212 0.303 Uiso 1 1 calc R
C61 C 0.4493(16) 0.641(4) 0.0483(11) 0.25(2) Uani 1 1 d .
H61A H 0.4583 0.7026 0.0777 0.369 Uiso 1 1 calc R
H61B H 0.4933 0.6145 0.0446 0.369 Uiso 1 1 calc R
H61C H 0.4258 0.5603 0.0545 0.369 Uiso 1 1 calc R
C16 C 0.1646(16) 1.119(3) 0.0925(12) 0.27(2) Uani 1 1 d D
H16A H 0.1233 1.0921 0.1006 0.329 Uiso 1 1 calc R
H16B H 0.1516 1.1182 0.0541 0.329 Uiso 1 1 calc R
C52 C 0.3744(16) 1.219(3) 0.2590(12) 0.230(18) Uani 1 1 d .
H52A H 0.3771 1.1725 0.2282 0.346 Uiso 1 1 calc R
H52B H 0.4196 1.2578 0.2787 0.346 Uiso 1 1 calc R
H52C H 0.3399 1.2909 0.2480 0.346 Uiso 1 1 calc R
C53 C 0.3523(14) 1.201(4) 0.3423(10) 0.226(15) Uani 1 1 d .
H53A H 0.3989 1.2334 0.3620 0.339 Uiso 1 1 calc R
H53B H 0.3361 1.1423 0.3645 0.339 Uiso 1 1 calc R
H53C H 0.3209 1.2779 0.3309 0.339 Uiso 1 1 calc R
C13 C 0.1052(12) 1.207(3) 0.2950(10) 0.169(10) Uani 1 1 d .
H13A H 0.1322 1.2847 0.2914 0.253 Uiso 1 1 calc R
H13B H 0.1305 1.1585 0.3272 0.253 Uiso 1 1 calc R
H13C H 0.0606 1.2374 0.2965 0.253 Uiso 1 1 calc R
C62 C 0.3877(14) 0.626(3) -0.0502(10) 0.219(16) Uani 1 1 d .
H62A H 0.4310 0.6002 -0.0551 0.328 Uiso 1 1 calc R
H62B H 0.3594 0.6787 -0.0803 0.328 Uiso 1 1 calc R
H62C H 0.3624 0.5452 -0.0470 0.328 Uiso 1 1 calc R
C101 C 0.1248(19) 0.598(3) -0.0103(12) 0.237(19) Uani 1 1 d .
H10A H 0.0800 0.5563 -0.0293 0.355 Uiso 1 1 calc R
H10B H 0.1226 0.6417 0.0212 0.355 Uiso 1 1 calc R
H10C H 0.1607 0.5282 -0.0004 0.355 Uiso 1 1 calc R
C121 C 0.3074(16) 0.603(4) 0.1353(11) 0.27(2) Uani 1 1 d D
H12D H 0.2884 0.6239 0.0976 0.330 Uiso 1 1 calc R
H12E H 0.2676 0.5830 0.1466 0.330 Uiso 1 1 calc R
C120 C 0.3419(14) 0.727(3) 0.1633(14) 0.32(3) Uani 1 1 d D
H12E H 0.3526 0.7232 0.2014 0.378 Uiso 1 1 calc R
H12F H 0.3833 0.7538 0.1551 0.378 Uiso 1 1 calc R
C102 C 0.1426(17) 0.637(5) -0.0926(10) 0.28(2) Uani 1 1 d .
H10D H 0.0974 0.5974 -0.1117 0.421 Uiso 1 1 calc R
H10E H 0.1782 0.5668 -0.0846 0.421 Uiso 1 1 calc R
H10F H 0.1532 0.7068 -0.1139 0.421 Uiso 1 1 calc R
C15 C 0.4543(16) 1.086(3) 0.1482(14) 0.263(17) Uiso 1 1 d D
C17 C 0.2284(17) 0.646(4) 0.2638(10) 0.29(2) Uiso 1 1 d D
H17A H 0.2445 0.5579 0.2550 0.348 Uiso 1 1 calc R
C10 C 0.1412(11) 0.697(4) -0.0434(12) 0.148(10) Uani 1 1 d .
C103 C 0.0866(17) 0.810(4) -0.0537(12) 0.28(2) Uani 1 1 d .
H10G H 0.0408 0.7730 -0.0733 0.424 Uiso 1 1 calc R
H10H H 0.0979 0.8813 -0.0740 0.424 Uiso 1 1 calc R
H10I H 0.0865 0.8458 -0.0204 0.424 Uiso 1 1 calc R
C19 C 0.260(2) 1.214(4) -0.0157(15) 0.259(16) Uiso 1 1 d D
H19A H 0.2294 1.2883 -0.0126 0.310 Uiso 1 1 calc R
C122 C 0.350(3) 0.473(4) 0.142(2) 0.54(5) Uiso 1 1 d D
H12G H 0.3215 0.4025 0.1195 0.810 Uiso 1 1 calc R
H12H H 0.3656 0.4442 0.1781 0.810 Uiso 1 1 calc R
H12I H 0.3904 0.4899 0.1313 0.810 Uiso 1 1 calc R
C201 C -0.0142(12) 0.856(4) 0.0767(17) 0.40(3) Uiso 1 1 d D
H20A H -0.0598 0.8143 0.0675 0.602 Uiso 1 1 calc R
H20B H -0.0081 0.8922 0.0452 0.602 Uiso 1 1 calc R
H20C H -0.0105 0.9296 0.1014 0.602 Uiso 1 1 calc R
C202 C 0.0333(16) 0.626(3) 0.1326(16) 0.35(2) Uiso 1 1 d D
H20D H -0.0155 0.5997 0.1210 0.519 Uiso 1 1 calc R
H20E H 0.0493 0.6472 0.1699 0.519 Uiso 1 1 calc R
H20F H 0.0608 0.5517 0.1265 0.519 Uiso 1 1 calc R
C161 C 0.1826(19) 1.262(5) 0.1110(16) 0.31(2) Uiso 1 1 d D
H16C H 0.2216 1.2938 0.1007 0.370 Uiso 1 1 calc R
H16D H 0.1975 1.2648 0.1495 0.370 Uiso 1 1 calc R
C162 C 0.118(3) 1.359(4) 0.087(2) 0.50(4) Uiso 1 1 d D
H16E H 0.1302 1.4497 0.1004 0.743 Uiso 1 1 calc R
H16F H 0.0790 1.3259 0.0962 0.743 Uiso 1 1 calc R
H16G H 0.1049 1.3598 0.0488 0.743 Uiso 1 1 calc R
C191 C 0.225(2) 1.126(5) -0.0635(17) 0.39(3) Uiso 1 1 d D
H19B H 0.2119 1.1814 -0.0950 0.591 Uiso 1 1 calc R
H19C H 0.1841 1.0837 -0.0602 0.591 Uiso 1 1 calc R
H19D H 0.2576 1.0560 -0.0660 0.591 Uiso 1 1 calc R
C63 C 0.4464(19) 0.828(5) -0.0051(19) 0.32(3) Uani 1 1 d .
H63A H 0.4601 0.8781 0.0276 0.477 Uiso 1 1 calc R
H63B H 0.4192 0.8860 -0.0338 0.477 Uiso 1 1 calc R
H63C H 0.4878 0.7968 -0.0117 0.477 Uiso 1 1 calc R
C152 C 0.4661(19) 1.222(4) 0.1244(18) 0.42(3) Uiso 1 1 d D
H15A H 0.5158 1.2395 0.1349 0.628 Uiso 1 1 calc R
H15B H 0.4438 1.2943 0.1370 0.628 Uiso 1 1 calc R
H15C H 0.4461 1.2169 0.0864 0.628 Uiso 1 1 calc R
C200 C 0.0417(16) 0.752(3) 0.1015(14) 0.244(16) Uiso 1 1 d D
C171 C 0.289(2) 0.678(6) 0.3171(10) 0.43(3) Uiso 1 1 d D
H17B H 0.3328 0.6857 0.3108 0.647 Uiso 1 1 calc R
H17C H 0.2921 0.6060 0.3421 0.647 Uiso 1 1 calc R
H17D H 0.2792 0.7635 0.3313 0.647 Uiso 1 1 calc R
C172 C 0.157(2) 0.601(7) 0.2712(18) 0.63(6) Uiso 1 1 d D
H17E H 0.1201 0.5954 0.2371 0.946 Uiso 1 1 calc R
H17F H 0.1441 0.6670 0.2929 0.946 Uiso 1 1 calc R
H17G H 0.1630 0.5128 0.2882 0.946 Uiso 1 1 calc R
C192 C 0.337(3) 1.261(8) 0.000(3) 0.65(6) Uiso 1 1 d D
H19E H 0.3405 1.3301 -0.0242 0.975 Uiso 1 1 calc R
H19F H 0.3661 1.1844 -0.0006 0.975 Uiso 1 1 calc R
H19G H 0.3515 1.2985 0.0355 0.975 Uiso 1 1 calc R
C151 C 0.5095(13) 1.001(5) 0.1870(16) 0.44(3) Uiso 1 1 d D
H15D H 0.5553 1.0374 0.1912 0.656 Uiso 1 1 calc R
H15E H 0.5063 0.9084 0.1741 0.656 Uiso 1 1 calc R
H15F H 0.5026 1.0019 0.2207 0.656 Uiso 1 1 calc R

loop_
_atom_site_aniso_label
_atom_site_aniso_U_11
_atom_site_aniso_U_22
_atom_site_aniso_U_33
_atom_site_aniso_U_23
_atom_site_aniso_U_13
_atom_site_aniso_U_12
Zr1 0.0820(15) 0.0901(15) 0.0903(14) -0.0020(11) 0.0381(12) -0.0029(11)
Zr2 0.0831(15) 0.0902(15) 0.0952(14) -0.0018(12) 0.0410(12) 0.0003(11)
O1 0.066(8) 0.110(11) 0.092(9) 0.005(8) 0.028(8) 0.001(7)
O2 0.077(9) 0.121(11) 0.074(9) -0.008(9) 0.024(8) 0.012(8)
O3 0.073(9) 0.135(12) 0.082(9) -0.007(9) 0.035(8) 0.021(8)
O4 0.076(9) 0.139(13) 0.100(10) 0.011(9) 0.036(9) 0.026(8)
O5 0.083(9) 0.140(11) 0.133(10) -0.028(9) 0.036(8) -0.044(8)
O6 0.106(10) 0.075(9) 0.095(8) 0.003(8) 0.021(8) 0.009(7)
O7 0.187(15) 0.126(12) 0.091(9) 0.022(8) 0.058(10) 0.007(10)
C11 0.13(2) 0.20(3) 0.33(4) -0.03(3) 0.15(3) -0.03(2)
O9 0.142(12) 0.113(10) 0.135(11) 0.043(9) 0.076(10) 0.010(9)
O10 0.092(9) 0.134(11) 0.125(10) -0.020(9) 0.031(8) -0.032(9)
O12 0.073(8) 0.117(12) 0.095(8) -0.010(9) 0.014(8) 0.020(8)
C3 0.14(2) 0.103(17) 0.084(17) -0.011(13) 0.07(2) 0.011(17)
C4 0.091(19) 0.114(19) 0.063(15) 0.002(13) 0.017(16) -0.016(16)
C7 0.10(2) 0.13(2) 0.079(16) 0.019(14) 0.046(17) 0.047(16)
C8 0.049(15) 0.16(2) 0.12(2) -0.015(16) -0.011(17) 0.010(15)
C9 0.11(2) 0.16(3) 0.084(18) 0.037(16) 0.040(19) 0.05(2)
C2 0.078(18) 0.114(19) 0.062(15) 0.007(13) 0.023(16) -0.012(16)
C5 0.10(2) 0.15(2) 0.109(19) -0.018(18) 0.013(17) -0.002(19)
C1 0.086(17) 0.13(2) 0.114(18) -0.024(16) 0.053(15) 0.023(15)
C12 0.21(3) 0.26(3) 0.15(2) 0.07(2) 0.08(2) 0.17(3)
C51 0.11(2) 0.20(3) 0.24(3) -0.07(3) -0.02(2) 0.02(2)
C61 0.17(3) 0.37(5) 0.16(3) -0.06(3) 0.01(2) 0.13(3)
C16 0.48(7) 0.20(4) 0.30(4) -0.01(4) 0.33(5) -0.08(4)
C52 0.26(4) 0.25(4) 0.22(3) -0.04(3) 0.13(3) -0.17(3)
C53 0.16(3) 0.32(4) 0.15(2) -0.11(3) -0.01(2) -0.08(3)
C13 0.14(2) 0.18(2) 0.20(3) -0.08(2) 0.09(2) 0.001(19)
C62 0.18(3) 0.28(4) 0.17(2) -0.11(3) 0.04(2) 0.07(3)
C101 0.33(5) 0.20(3) 0.22(3) 0.00(3) 0.14(3) -0.14(3)
C121 0.41(6) 0.28(5) 0.18(3) 0.10(3) 0.15(3) 0.25(5)
C120 0.50(8) 0.19(4) 0.46(7) -0.09(5) 0.42(7) -0.13(5)
C102 0.23(4) 0.45(7) 0.14(2) -0.15(3) 0.05(3) -0.05(4)
C10 0.051(16) 0.20(3) 0.16(3) -0.03(2) -0.015(16) -0.039(18)
C103 0.15(3) 0.37(6) 0.22(3) -0.05(4) -0.06(3) 0.09(4)
C63 0.25(4) 0.33(6) 0.48(7) -0.13(6) 0.27(5) 0.00(4)

loop_
_atom_type_symbol
_atom_type_description
_atom_type_scat_dispersion_real
_atom_type_scat_dispersion_imag
_atom_type_scat_source
C C 0.0033 0.0016 'International Tables Vol C Tables 4.2.6.8 and 6.1.1.4'
H H 0.0000 0.0000 'International Tables Vol C Tables 4.2.6.8 and 6.1.1.4'
O O 0.0106 0.0060 'International Tables Vol C Tables 4.2.6.8 and 6.1.1.4'
Zr Zr -2.9673 0.5597 'International Tables Vol C Tables 4.2.6.8 and 6.1.1.4'

loop_
_geom_angle_atom_site_label_1
_geom_angle_atom_site_label_2
_geom_angle_atom_site_label_3
_geom_angle
O7 Zr1 O10 99.4(6)
O7 Zr1 O12 95.8(6)
O10 Zr1 O12 102.8(5)
O7 Zr1 O2 98.2(5)
O10 Zr1 O2 88.5(6)
O12 Zr1 O2 160.3(5)
O7 Zr1 O3 88.3(6)
O10 Zr1 O3 164.4(5)
O12 Zr1 O3 89.7(5)
O2 Zr1 O3 76.9(5)
O7 Zr1 O6 163.3(6)
O10 Zr1 O6 91.7(5)
O12 Zr1 O6 69.4(5)
O2 Zr1 O6 94.6(5)
O3 Zr1 O6 84.0(5)
O7 Zr1 Zr2 131.6(5)
O10 Zr1 Zr2 98.9(4)
O12 Zr1 Zr2 36.3(4)
O2 Zr1 Zr2 126.7(3)
O3 Zr1 Zr2 85.7(3)
O6 Zr1 Zr2 33.1(3)
O5 Zr2 O9 99.9(6)
O5 Zr2 O6 103.7(5)
O9 Zr2 O6 98.2(5)
O5 Zr2 O4 165.1(6)
O9 Zr2 O4 86.8(6)
O6 Zr2 O4 88.4(5)
O5 Zr2 O1 89.2(5)
O9 Zr2 O1 95.9(5)
O6 Zr2 O1 158.9(5)
O4 Zr2 O1 76.8(5)
O5 Zr2 O12 93.6(5)
O9 Zr2 O12 163.0(5)
O6 Zr2 O12 68.3(5)
O4 Zr2 O12 82.6(5)
O1 Zr2 O12 94.6(5)
O5 Zr2 Zr1 99.9(4)
O9 Zr2 Zr1 132.5(4)
O6 Zr2 Zr1 35.0(3)
O4 Zr2 Zr1 84.8(4)
O1 Zr2 Zr1 127.1(3)
O12 Zr2 Zr1 33.4(3)
C7 O1 Zr2 136.6(13)
C2 O2 Zr1 136.9(14)
C4 O3 Zr1 133.0(14)
C9 O4 Zr2 135.5(16)
C15 O5 Zr2 152.7(17)
C16 O6 Zr2 124.8(14)
C16 O6 Zr1 120.6(15)
Zr2 O6 Zr1 111.9(6)
C17 O7 Zr1 161.0(18)
C19 O9 Zr2 175.3(16)
C200 O10 Zr1 149.3(15)
C120 O12 Zr1 124.9(18)
C120 O12 Zr2 116.7(16)
Zr1 O12 Zr2 110.3(6)
C2 C3 C4 120(2)
O3 C4 C3 126(2)
O3 C4 C5 110(2)
C3 C4 C5 123(3)
O1 C7 C8 121(2)
O1 C7 C6 118(3)
C8 C7 C6 121(3)
C9 C8 C7 124(2)
O4 C9 C8 124(3)
O4 C9 C10 115(2)
C8 C9 C10 120(2)
O2 C2 C3 126(2)
O2 C2 C1 119(2)
C3 C2 C1 115(2)
C63 C6 C62 109(3)
C63 C6 C7 106(3)
C62 C6 C7 116(3)
C63 C6 C61 103(3)
C62 C6 C61 115(3)
C7 C6 C61 107(3)
C52 C5 C51 104(3)
C52 C5 C53 107(2)
C51 C5 C53 114(2)
C52 C5 C4 108(2)
C51 C5 C4 112(2)
C53 C5 C4 111(2)
C13 C1 C2 119(2)
C13 C1 C12 102(2)
C2 C1 C12 104.4(18)
C13 C1 C11 111(2)
C2 C1 C11 106.2(19)
C12 C1 C11 114(2)
O6 C16 C161 117(3)
C120 C121 C122 119(2)
O12 C120 C121 92(2)
C151 C15 C152 126(2)
C151 C15 O5 117.6(18)
C152 C15 O5 116.1(17)
O7 C17 C171 120(2)
O7 C17 C172 117.2(19)
C171 C17 C172 113.7(18)
C101 C10 C102 112(3)
C101 C10 C103 107(3)
C102 C10 C103 112(3)
C101 C10 C9 110(2)
C102 C10 C9 110(2)
C103 C10 C9 106(3)
C191 C19 C192 123(2)
C191 C19 O9 101(3)
C192 C19 O9 95(4)
C16 C161 C162 110.8(19)
C201 C200 C202 126(2)
C201 C200 O10 116.4(19)
C202 C200 O10 113.8(19)

loop_
_geom_bond_atom_site_label_1
_geom_bond_atom_site_label_2
_geom_bond_distance
Zr1 O7 1.834(13)
Zr1 O10 1.876(12)
Zr1 O12 2.031(13)
Zr1 O2 2.099(13)
Zr1 O3 2.121(14)
Zr1 O6 2.141(13)
Zr1 Zr2 3.464(3)
Zr2 O5 1.828(11)
Zr2 O9 1.881(12)
Zr2 O6 2.039(14)
Zr2 O4 2.099(15)
Zr2 O1 2.108(14)
Zr2 O12 2.188(15)
O1 C7 1.29(2)
O2 C2 1.20(2)
O3 C4 1.24(2)
O4 C9 1.28(2)
O5 C15 1.60(3)
O6 C16 1.408(19)
O7 C17 1.483(18)
C11 C1 1.56(3)
O9 C19 1.57(4)
O10 C200 1.61(3)
O12 C120 1.45(2)
C3 C2 1.34(3)
C3 C4 1.40(3)
C4 C5 1.56(3)
C7 C8 1.38(3)
C7 C6 1.49(3)
C8 C9 1.33(3)
C9 C10 1.62(3)
C2 C1 1.49(3)
C6 C63 1.46(4)
C6 C62 1.48(3)
C6 C61 1.49(4)
C5 C52 1.49(3)
C5 C51 1.49(3)
C5 C53 1.55(3)
C1 C13 1.47(3)
C1 C12 1.53(3)
C16 C161 1.48(2)
C101 C10 1.43(3)
C121 C120 1.47(2)
C121 C122 1.51(2)
C102 C10 1.45(3)
C15 C151 1.489(19)
C15 C152 1.520(19)
C17 C171 1.557(19)
C17 C172 1.588(19)
C10 C103 1.51(4)
C19 C191 1.50(2)
C19 C192 1.52(2)
C201 C200 1.495(19)
C202 C200 1.525(19)
C161 C162 1.56(2)
